data_2106548
loop_
_publ_author_name
'Legros, J.P.'
'Jeannin, Y.P.'

_publ_section_title
;
 Coordination de l'uranium par l'ion germanate. I. Structure d'un uranyl
 germanate de cuivre Cu (H2 O)4 (U O2 H Ge O4)2 (H2 O)2
;
_journal_name_full 'Acta Crystallographica B (24,1968-38,1982)'
_journal_page_first 1133
_journal_page_last 1139
_journal_volume 31
_journal_year 1975
_chemical_formula_sum 'Cu Ge2 H14 O18 U2'
_chemical_name_systematic 'Cu (H2 O)4 (U O2)2 (H Ge O4)2 (H2 O)2'
_space_group_IT_number 12
_symmetry_space_group_name_Hall '-C 2y'
_symmetry_space_group_name_H-M 'C 1 2/m 1'
_cell_angle_alpha 90
_cell_angle_beta 112.8
_cell_angle_gamma 90
_cell_formula_units_Z 2
_cell_length_a 17.66
_cell_length_b 7.148
_cell_length_c 6.817
_cell_volume 793.296
_citation_journal_id_ASTM ACBCAR
_cod_data_source_file Legros_ACBCAR_1975_1954.cif
_cod_data_source_block H14Cu1Ge2O18U2
_cod_original_cell_volume 793.2955
_cod_original_formula_sum 'H14 Cu1 Ge2 O18 U2'
_cod_database_code 2106548

loop_
_symmetry_equiv_pos_as_xyz
x,y,z
-x,y,-z
-x,-y,-z
x,-y,z
x+1/2,y+1/2,z
-x+1/2,y+1/2,-z
-x+1/2,-y+1/2,-z
x+1/2,-y+1/2,z

loop_
_atom_site_label
_atom_site_type_symbol
_atom_site_fract_x
_atom_site_fract_y
_atom_site_fract_z
_atom_site_occupancy
_atom_site_U_iso_or_equiv
O2 O-2 0.061 0 0.312 1 0.0
Cu1 Cu+2 0 0 0 1 0.0
O4 O-2 0.376 0 0.711 1 0.0
O3 O-2 0.261 0.183 0.839 1 0.0
O7 O-2 0.131 0 -0.033 1 0.0
U1 U+6 0.2392 0 0.1147 1 0.0
Ge1 Ge+4 0.2766 0 0.6876 1 0.0
O8 O-2 0 0.28 0.5 1 0.0
O6 O-2 0.344 0 0.265 1 0.0
O1 O-2 0 0.271 0 1 0.0
O5 O-2 0.218 0 0.419 1 0.0
